data_7053855
loop_
_publ_author_name
'Tan, Li-Li'
'Zhang, Yumo'
'Li, Bao'
'Wang, Kai'
'Zhang, Sean Xiao-An'
'Tao, Yanchun'
'Yang, Ying-Wei'

_publ_section_title
;
 Selective recognition of &#x201C;solvent&#x201D; molecules in solution
 and the solid state by 1,4-dimethoxypillar[5]arene driven by attractive
 forces
;
_journal_issue 2
_journal_name_full 'New Journal of Chemistry'
_journal_page_first 845
_journal_paper_doi 10.1039/c3nj01498c
_journal_volume 38
_journal_year 2014
_chemical_formula_moiety 'C45 H50 O10, C2 H3 N'
_chemical_formula_sum 'C47 H53 N O10'
_chemical_formula_weight 791.90
_chemical_name_systematic
; 
 ? 
;
_space_group_IT_number 88
_symmetry_cell_setting tetragonal
_symmetry_space_group_name_Hall '-I 4ad'
_symmetry_space_group_name_H-M 'I 41/a :2'
_atom_sites_solution_hydrogens geom
_atom_sites_solution_primary direct
_atom_sites_solution_secondary difmap
_audit_creation_method SHELXL-97
_cell_angle_alpha 90.00
_cell_angle_beta 90.00
_cell_angle_gamma 90.00
_cell_formula_units_Z 8
_cell_length_a 14.976(2)
_cell_length_b 14.976(2)
_cell_length_c 39.297(8)
_cell_measurement_reflns_used 18560
_cell_measurement_temperature 293(2)
_cell_measurement_theta_max 27.59
_cell_measurement_theta_min 3.09
_cell_volume 8814(2)
_computing_structure_refinement 'SHELXL-97 (Sheldrick, 1997)'
_computing_structure_solution 'SHELXS-97 (Sheldrick, 1990)'
_diffrn_ambient_temperature 293(2)
_diffrn_measured_fraction_theta_full 0.998
_diffrn_measured_fraction_theta_max 0.998
_diffrn_radiation_monochromator graphite
_diffrn_radiation_source 'fine-focus sealed tube'
_diffrn_radiation_type MoK\a
_diffrn_radiation_wavelength 0.71073
_diffrn_reflns_av_R_equivalents 0.1267
_diffrn_reflns_av_sigmaI/netI 0.0856
_diffrn_reflns_limit_h_max 19
_diffrn_reflns_limit_h_min -19
_diffrn_reflns_limit_k_max 19
_diffrn_reflns_limit_k_min -19
_diffrn_reflns_limit_l_max 50
_diffrn_reflns_limit_l_min -50
_diffrn_reflns_number 39700
_diffrn_reflns_theta_full 27.48
_diffrn_reflns_theta_max 27.48
_diffrn_reflns_theta_min 3.09
_exptl_absorpt_coefficient_mu 0.083
_exptl_absorpt_correction_T_max 0.9895
_exptl_absorpt_correction_T_min 0.9570
_exptl_absorpt_correction_type multi-scan
_exptl_crystal_colour colorless
_exptl_crystal_density_diffrn 1.194
_exptl_crystal_density_method 'not measured'
_exptl_crystal_description block
_exptl_crystal_F_000 3376
_exptl_crystal_size_max 0.53
_exptl_crystal_size_mid 0.23
_exptl_crystal_size_min 0.13
_refine_diff_density_max 0.163
_refine_diff_density_min -0.138
_refine_diff_density_rms 0.032
_refine_ls_extinction_method none
_refine_ls_goodness_of_fit_ref 1.044
_refine_ls_hydrogen_treatment constr
_refine_ls_matrix_type full
_refine_ls_number_parameters 282
_refine_ls_number_reflns 5042
_refine_ls_number_restraints 25
_refine_ls_restrained_S_all 1.044
_refine_ls_R_factor_all 0.1983
_refine_ls_R_factor_gt 0.0840
_refine_ls_shift/su_max 0.091
_refine_ls_shift/su_mean 0.004
_refine_ls_structure_factor_coef Fsqd
_refine_ls_weighting_details 'calc w=1/[\s^2^(Fo^2^)+(0.0713P)^2^+0.0000P] where P=(Fo^2^+2Fc^2^)/3'
_refine_ls_weighting_scheme calc
_refine_ls_wR_factor_gt 0.1502
_refine_ls_wR_factor_ref 0.1862
_reflns_number_gt 2096
_reflns_number_total 5042
_reflns_threshold_expression >2sigma(I)
_cod_data_source_file c3nj01498c.txt
_cod_data_source_block tll01-32
_cod_original_sg_symbol_H-M 'I 4(1)/a'
_cod_database_code 7053855

loop_
_symmetry_equiv_pos_as_xyz
'x, y, z'
'-x+1/2, -y, z+1/2'
'-y+3/4, x+1/4, z+1/4'
'y+3/4, -x+3/4, z+3/4'
'x+1/2, y+1/2, z+1/2'
'-x+1, -y+1/2, z+1'
'-y+5/4, x+3/4, z+3/4'
'y+5/4, -x+5/4, z+5/4'
'-x, -y, -z'
'x-1/2, y, -z-1/2'
'y-3/4, -x-1/4, -z-1/4'
'-y-3/4, x-3/4, -z-3/4'
'-x+1/2, -y+1/2, -z+1/2'
'x, y+1/2, -z'
'y-1/4, -x+1/4, -z+1/4'
'-y-1/4, x-1/4, -z-1/4'

loop_
_atom_site_label
_atom_site_type_symbol
_atom_site_fract_x
_atom_site_fract_y
_atom_site_fract_z
_atom_site_U_iso_or_equiv
_atom_site_adp_type
_atom_site_occupancy
_atom_site_symmetry_multiplicity
_atom_site_calc_flag
_atom_site_refinement_flags
_atom_site_disorder_assembly
_atom_site_disorder_group
C1 C 0.5000 0.2500 0.24408(4) 0.0708(6) Uani 1 2 d S . .
H1A H 0.5351 0.2889 0.2586 0.085 Uiso 0.50 1 calc PR . .
H1B H 0.4649 0.2111 0.2586 0.085 Uiso 0.50 1 calc PR . .
C2 C 0.43798(8) 0.30605(8) 0.22249(3) 0.0632(4) Uani 1 1 d . . .
C3 C 0.46282(8) 0.39067(8) 0.21160(3) 0.0673(4) Uani 1 1 d . . .
H3 H 0.5171 0.4142 0.2188 0.081 Uiso 1 1 calc R . .
C4 C 0.40909(8) 0.44055(7) 0.19047(3) 0.0646(4) Uani 1 1 d . . .
C5 C 0.32681(7) 0.40903(7) 0.18009(3) 0.0606(4) Uani 1 1 d . . .
C6 C 0.30078(8) 0.32491(8) 0.19160(3) 0.0700(4) Uani 1 1 d . . .
H6 H 0.2452 0.3027 0.1853 0.084 Uiso 1 1 calc R . .
C7 C 0.35563(8) 0.27362(8) 0.21211(3) 0.0660(4) Uani 1 1 d . . .
C8 C 0.26849(8) 0.46185(8) 0.15613(3) 0.0703(4) Uani 1 1 d . . .
H8A H 0.2066 0.4457 0.1599 0.084 Uiso 1 1 calc R . .
H8B H 0.2749 0.5249 0.1611 0.084 Uiso 1 1 calc R . .
C9 C 0.29158(7) 0.44593(7) 0.11935(3) 0.0583(4) Uani 1 1 d . . .
C10 C 0.35633(7) 0.49618(7) 0.10305(3) 0.0608(4) Uani 1 1 d . . .
H10 H 0.3839 0.5425 0.1148 0.073 Uiso 1 1 calc R . .
C11 C 0.38095(7) 0.47920(7) 0.06983(3) 0.0573(4) Uani 1 1 d . . .
C12 C 0.33873(7) 0.41302(7) 0.05108(3) 0.05829(19) Uani 1 1 d U . .
C13 C 0.27328(7) 0.36361(7) 0.06744(3) 0.0600(2) Uani 1 1 d U . .
H13 H 0.2434 0.3193 0.0554 0.072 Uiso 1 1 calc R . .
C14 C 0.25119(7) 0.37811(7) 0.10083(3) 0.0645(4) Uani 1 1 d . . .
C15 C 0.36550(8) 0.39098(7) 0.01511(3) 0.0623(4) Uani 1 1 d . . .
H15A H 0.3896 0.4439 0.0042 0.075 Uiso 1 1 calc R . .
H15B H 0.3133 0.3722 0.0024 0.075 Uiso 1 1 calc R . .
C16 C 0.43473(7) 0.31747(7) 0.01447(3) 0.0515(3) Uani 1 1 d . . .
C17 C 0.52458(7) 0.33801(7) 0.01448(3) 0.0548(3) Uani 1 1 d . . .
H17 H 0.5419 0.3976 0.0142 0.066 Uiso 1 1 calc R . .
C18 C 0.41055(7) 0.22766(7) 0.01492(3) 0.0510(3) Uani 1 1 d . . .
C19 C 0.25555(9) 0.14835(9) 0.21017(4) 0.1089(6) Uani 1 1 d . . .
H19A H 0.2041 0.1842 0.2152 0.163 Uiso 1 1 calc R . .
H19B H 0.2484 0.0903 0.2202 0.163 Uiso 1 1 calc R . .
H19C H 0.2619 0.1425 0.1860 0.163 Uiso 1 1 calc R . .
C20 C 0.52326(9) 0.54785(10) 0.17797(4) 0.1056(6) Uani 1 1 d . . .
H20A H 0.5440 0.5585 0.2007 0.158 Uiso 1 1 calc R . .
H20B H 0.5311 0.6009 0.1646 0.158 Uiso 1 1 calc R . .
H20C H 0.5568 0.4998 0.1681 0.158 Uiso 1 1 calc R . .
C21 C 0.15999(12) 0.24822(10) 0.10314(5) 0.1703(8) Uani 1 1 d . . .
H21A H 0.1271 0.2605 0.0827 0.255 Uiso 1 1 calc R . .
H21B H 0.1226 0.2164 0.1188 0.255 Uiso 1 1 calc R . .
H21C H 0.2113 0.2125 0.0978 0.255 Uiso 1 1 calc R . .
C22 C 0.51049(8) 0.57229(9) 0.07218(4) 0.0814(5) Uani 1 1 d . . .
H22A H 0.4826 0.6208 0.0841 0.122 Uiso 1 1 calc R . .
H22B H 0.5560 0.5953 0.0574 0.122 Uiso 1 1 calc R . .
H22C H 0.5369 0.5320 0.0883 0.122 Uiso 1 1 calc R . .
C23 C 0.29227(9) 0.12000(8) 0.01876(4) 0.0835(5) Uani 1 1 d . . .
H23A H 0.3104 0.0867 -0.0009 0.125 Uiso 1 1 calc R . .
H23B H 0.2285 0.1177 0.0209 0.125 Uiso 1 1 calc R . .
H23C H 0.3192 0.0946 0.0387 0.125 Uiso 1 1 calc R . .
O1 O 0.33288(6) 0.18983(6) 0.22382(3) 0.0905(3) Uani 1 1 d . . .
O2 O 0.43205(6) 0.52480(5) 0.17877(3) 0.0874(3) Uani 1 1 d . . .
O3 O 0.18765(6) 0.32868(6) 0.11789(3) 0.0974(4) Uani 1 1 d . . .
O4 O 0.44643(6) 0.52687(6) 0.05293(2) 0.0837(3) Uani 1 1 d . . .
O5 O 0.31992(5) 0.20996(5) 0.01526(2) 0.0669(3) Uani 1 1 d . . .
C24 C 0.498(2) 0.2463(16) 0.11863(9) 0.1670(3) Uani 0.50 1 d PU A -1
H24A H 0.5314 0.2376 0.1392 0.251 Uiso 0.50 1 calc PR A -1
H24B H 0.4700 0.3039 0.1191 0.251 Uiso 0.50 1 calc PR A -1
H24C H 0.5377 0.2429 0.0995 0.251 Uiso 0.50 1 calc PR A -1
C25 C 0.4363(2) 0.1834(3) 0.11600(10) 0.1286(3) Uani 0.50 1 d PU A -1
N1 N 0.3871(3) 0.1326(2) 0.11546(10) 0.1768(3) Uani 0.50 1 d PU A -1

loop_
_atom_site_aniso_label
_atom_site_aniso_U_11
_atom_site_aniso_U_22
_atom_site_aniso_U_33
_atom_site_aniso_U_23
_atom_site_aniso_U_13
_atom_site_aniso_U_12
C1 0.0707(10) 0.0860(11) 0.0559(11) 0.000 0.000 -0.0187(10)
C2 0.0628(7) 0.0683(7) 0.0586(7) -0.0074(6) 0.0086(6) -0.0171(6)
C3 0.0659(7) 0.0705(7) 0.0655(8) -0.0137(6) 0.0046(6) -0.0200(6)
C4 0.0741(7) 0.0553(6) 0.0644(8) -0.0090(6) 0.0167(6) -0.0114(6)
C5 0.0584(6) 0.0611(7) 0.0625(7) -0.0067(6) 0.0188(6) -0.0021(6)
C6 0.0553(7) 0.0735(8) 0.0813(9) -0.0007(7) 0.0087(6) -0.0117(6)
C7 0.0614(7) 0.0639(7) 0.0728(9) 0.0024(6) 0.0113(6) -0.0124(6)
C8 0.0634(7) 0.0621(7) 0.0854(9) -0.0065(7) 0.0194(7) 0.0089(6)
C9 0.0515(6) 0.0507(6) 0.0726(8) 0.0010(6) 0.0087(6) 0.0126(5)
C10 0.0659(7) 0.0479(6) 0.0687(8) 0.0037(6) -0.0032(6) -0.0002(6)
C11 0.0603(6) 0.0512(6) 0.0603(7) 0.0126(6) -0.0007(6) 0.0016(5)
C12 0.0523(3) 0.0429(3) 0.0797(4) -0.0016(3) -0.0032(3) 0.0096(3)
C13 0.0532(3) 0.0448(3) 0.0819(4) -0.0044(3) -0.0020(3) 0.0077(3)
C14 0.0521(6) 0.0487(6) 0.0926(10) -0.0027(6) 0.0187(6) 0.0064(5)
C15 0.0714(7) 0.0504(6) 0.0650(8) 0.0058(6) -0.0079(6) 0.0088(6)
C16 0.0682(7) 0.0447(6) 0.0416(6) 0.0025(5) -0.0046(6) 0.0085(5)
C17 0.0715(7) 0.0432(5) 0.0496(7) 0.0048(5) -0.0011(6) 0.0045(5)
C18 0.0597(6) 0.0478(6) 0.0456(6) -0.0025(5) -0.0029(5) 0.0038(5)
C19 0.0942(9) 0.0844(9) 0.1480(15) 0.0206(10) -0.0259(10) -0.0425(8)
C20 0.1124(10) 0.1124(10) 0.0921(11) 0.0099(9) -0.0067(9) -0.0577(8)
C21 0.1876(14) 0.0878(9) 0.2355(19) -0.0629(11) 0.1192(13) -0.0728(10)
C22 0.0718(8) 0.0973(9) 0.0750(10) 0.0020(8) -0.0002(7) -0.0156(7)
C23 0.0756(8) 0.0627(7) 0.1122(12) 0.0151(8) 0.0039(8) -0.0103(7)
O1 0.0809(5) 0.0778(5) 0.1127(8) 0.0243(5) -0.0129(5) -0.0322(5)
O2 0.0953(6) 0.0619(5) 0.1050(7) 0.0041(5) 0.0005(6) -0.0241(5)
O3 0.0828(5) 0.0725(5) 0.1370(8) -0.0226(6) 0.0477(5) -0.0204(5)
O4 0.1005(6) 0.0911(6) 0.0594(6) 0.0096(5) -0.0020(5) -0.0400(5)
O5 0.0656(5) 0.0522(4) 0.0830(6) -0.0017(4) -0.0060(4) 0.0005(4)
C24 0.1670(5) 0.1668(5) 0.1673(5) 0.0000(4) 0.0000(4) -0.0008(4)
C25 0.1285(5) 0.1286(5) 0.1285(5) 0.0001(4) -0.0002(4) 0.0002(4)
N1 0.1768(5) 0.1766(5) 0.1771(5) 0.0000(4) -0.0004(4) -0.0008(4)

loop_
_atom_type_symbol
_atom_type_description
_atom_type_scat_dispersion_real
_atom_type_scat_dispersion_imag
_atom_type_scat_source
C C 0.0033 0.0016 'International Tables Vol C Tables 4.2.6.8 and 6.1.1.4'
H H 0.0000 0.0000 'International Tables Vol C Tables 4.2.6.8 and 6.1.1.4'
N N 0.0061 0.0033 'International Tables Vol C Tables 4.2.6.8 and 6.1.1.4'
O O 0.0106 0.0060 'International Tables Vol C Tables 4.2.6.8 and 6.1.1.4'

loop_
_geom_angle_atom_site_label_1
_geom_angle_atom_site_label_2
_geom_angle_atom_site_label_3
_geom_angle
_geom_angle_site_symmetry_1
_geom_angle_site_symmetry_3
C2 C1 C2 111.75(14) 6_554 .
C2 C1 H1A 109.3 6_554 .
C2 C1 H1A 109.3 . .
C2 C1 H1B 109.3 6_554 .
C2 C1 H1B 109.3 . .
H1A C1 H1B 107.9 . .
C7 C2 C3 117.87(11) . .
C7 C2 C1 121.12(10) . .
C3 C2 C1 120.99(9) . .
C4 C3 C2 121.64(11) . .
C4 C3 H3 119.2 . .
C2 C3 H3 119.2 . .
C3 C4 C5 120.95(11) . .
C3 C4 O2 123.31(11) . .
C5 C4 O2 115.74(10) . .
C4 C5 C6 117.55(11) . .
C4 C5 C8 121.45(10) . .
C6 C5 C8 120.96(10) . .
C7 C6 C5 121.64(11) . .
C7 C6 H6 119.2 . .
C5 C6 H6 119.2 . .
O1 C7 C6 123.55(11) . .
O1 C7 C2 116.12(11) . .
C6 C7 C2 120.32(11) . .
C9 C8 C5 112.54(9) . .
C9 C8 H8A 109.1 . .
C5 C8 H8A 109.1 . .
C9 C8 H8B 109.1 . .
C5 C8 H8B 109.1 . .
H8A C8 H8B 107.8 . .
C10 C9 C14 117.41(11) . .
C10 C9 C8 121.27(10) . .
C14 C9 C8 121.28(10) . .
C11 C10 C9 121.64(10) . .
C11 C10 H10 119.2 . .
C9 C10 H10 119.2 . .
C10 C11 O4 123.27(10) . .
C10 C11 C12 120.80(10) . .
O4 C11 C12 115.92(10) . .
C13 C12 C11 117.22(11) . .
C13 C12 C15 120.43(10) . .
C11 C12 C15 122.25(10) . .
C14 C13 C12 122.01(11) . .
C14 C13 H13 119.0 . .
C12 C13 H13 119.0 . .
C13 C14 O3 123.14(10) . .
C13 C14 C9 120.84(10) . .
O3 C14 C9 116.00(11) . .
C12 C15 C16 110.96(9) . .
C12 C15 H15A 109.4 . .
C16 C15 H15A 109.4 . .
C12 C15 H15B 109.4 . .
C16 C15 H15B 109.4 . .
H15A C15 H15B 108.0 . .
C17 C16 C18 117.95(10) . .
C17 C16 C15 120.40(9) . .
C18 C16 C15 121.62(10) . .
C16 C17 C18 121.76(10) . 6_554
C16 C17 H17 119.1 . .
C18 C17 H17 119.1 6_554 .
C17 C18 O5 123.60(9) 6_554 .
C17 C18 C16 120.26(10) 6_554 .
O5 C18 C16 116.13(9) . .
O1 C19 H19A 109.5 . .
O1 C19 H19B 109.5 . .
H19A C19 H19B 109.5 . .
O1 C19 H19C 109.5 . .
H19A C19 H19C 109.5 . .
H19B C19 H19C 109.5 . .
O2 C20 H20A 109.5 . .
O2 C20 H20B 109.5 . .
H20A C20 H20B 109.5 . .
O2 C20 H20C 109.5 . .
H20A C20 H20C 109.5 . .
H20B C20 H20C 109.5 . .
O3 C21 H21A 109.5 . .
O3 C21 H21B 109.5 . .
H21A C21 H21B 109.5 . .
O3 C21 H21C 109.5 . .
H21A C21 H21C 109.5 . .
H21B C21 H21C 109.5 . .
O4 C22 H22A 109.5 . .
O4 C22 H22B 109.5 . .
H22A C22 H22B 109.5 . .
O4 C22 H22C 109.5 . .
H22A C22 H22C 109.5 . .
H22B C22 H22C 109.5 . .
O5 C23 H23A 109.5 . .
O5 C23 H23B 109.5 . .
H23A C23 H23B 109.5 . .
O5 C23 H23C 109.5 . .
H23A C23 H23C 109.5 . .
H23B C23 H23C 109.5 . .
C7 O1 C19 118.28(10) . .
C4 O2 C20 118.08(10) . .
C14 O3 C21 117.70(12) . .
C11 O4 C22 118.55(10) . .
C18 O5 C23 118.05(8) . .
N1 C25 C24 176.6(5) . .

loop_
_geom_bond_atom_site_label_1
_geom_bond_atom_site_label_2
_geom_bond_distance
_geom_bond_site_symmetry_2
C1 C2 1.5123(16) 6_554
C1 C2 1.5123(15) .
C1 H1A 0.9700 .
C1 H1B 0.9700 .
C2 C7 1.3867(16) .
C2 C3 1.3883(16) .
C3 C4 1.3765(17) .
C3 H3 0.9300 .
C4 C5 1.3811(16) .
C4 O2 1.3862(14) .
C5 C6 1.3941(16) .
C5 C8 1.5084(17) .
C6 C7 1.3836(17) .
C6 H6 0.9300 .
C7 O1 1.3792(14) .
C8 C9 1.5052(17) .
C8 H8A 0.9700 .
C8 H8B 0.9700 .
C9 C10 1.3845(15) .
C9 C14 1.3881(16) .
C10 C11 1.3802(17) .
C10 H10 0.9300 .
C11 O4 1.3828(14) .
C11 C12 1.3873(15) .
C12 C13 1.3863(15) .
C12 C15 1.5061(17) .
C13 C14 1.3705(18) .
C13 H13 0.9300 .
C14 O3 1.3795(14) .
C15 C16 1.5125(15) .
C15 H15A 0.9700 .
C15 H15B 0.9700 .
C16 C17 1.3803(15) .
C16 C18 1.3930(14) .
C17 C18 1.3826(15) 6_554
C17 H17 0.9300 .
C18 C17 1.3826(15) 6_554
C18 O5 1.3829(13) .
C19 O1 1.4193(16) .
C19 H19A 0.9600 .
C19 H19B 0.9600 .
C19 H19C 0.9600 .
C20 O2 1.4092(16) .
C20 H20A 0.9600 .
C20 H20B 0.9600 .
C20 H20C 0.9600 .
C21 O3 1.3999(18) .
C21 H21A 0.9600 .
C21 H21B 0.9600 .
C21 H21C 0.9600 .
C22 O4 1.3984(15) .
C22 H22A 0.9600 .
C22 H22B 0.9600 .
C22 H22C 0.9600 .
C23 O5 1.4161(14) .
C23 H23A 0.9600 .
C23 H23B 0.9600 .
C23 H23C 0.9600 .
C24 C25 1.32(3) .
C24 H24A 0.9600 .
C24 H24B 0.9600 .
C24 H24C 0.9600 .
C25 N1 1.059(5) .

loop_
_geom_torsion_atom_site_label_1
_geom_torsion_atom_site_label_2
_geom_torsion_atom_site_label_3
_geom_torsion_atom_site_label_4
_geom_torsion
_geom_torsion_site_symmetry_1
_geom_torsion_site_symmetry_4
C2 C1 C2 C7 89.66(11) 6_554 .
C2 C1 C2 C3 -88.45(11) 6_554 .
C7 C2 C3 C4 -1.65(18) . .
C1 C2 C3 C4 176.52(12) . .
C2 C3 C4 C5 1.94(19) . .
C2 C3 C4 O2 -179.24(11) . .
C3 C4 C5 C6 -0.45(18) . .
O2 C4 C5 C6 -179.35(11) . .
C3 C4 C5 C8 -178.19(11) . .
O2 C4 C5 C8 2.91(17) . .
C4 C5 C6 C7 -1.28(18) . .
C8 C5 C6 C7 176.47(11) . .
C5 C6 C7 O1 -179.43(11) . .
C5 C6 C7 C2 1.55(19) . .
C3 C2 C7 O1 -179.17(11) . .
C1 C2 C7 O1 2.66(17) . .
C3 C2 C7 C6 -0.08(18) . .
C1 C2 C7 C6 -178.25(12) . .
C4 C5 C8 C9 85.11(14) . .
C6 C5 C8 C9 -92.55(13) . .
C5 C8 C9 C10 -87.77(13) . .
C5 C8 C9 C14 89.77(13) . .
C14 C9 C10 C11 -0.81(16) . .
C8 C9 C10 C11 176.83(10) . .
C9 C10 C11 O4 -178.78(10) . .
C9 C10 C11 C12 2.65(17) . .
C10 C11 C12 C13 -1.86(16) . .
O4 C11 C12 C13 179.48(9) . .
C10 C11 C12 C15 -178.30(10) . .
O4 C11 C12 C15 3.03(15) . .
C11 C12 C13 C14 -0.70(16) . .
C15 C12 C13 C14 175.82(10) . .
C12 C13 C14 O3 -178.63(10) . .
C12 C13 C14 C9 2.54(17) . .
C10 C9 C14 C13 -1.74(16) . .
C8 C9 C14 C13 -179.38(10) . .
C10 C9 C14 O3 179.35(10) . .
C8 C9 C14 O3 1.71(15) . .
C13 C12 C15 C16 -84.49(13) . .
C11 C12 C15 C16 91.85(12) . .
C12 C15 C16 C17 -92.09(12) . .
C12 C15 C16 C18 85.88(12) . .
C18 C16 C17 C18 0.00(14) . 6_554
C15 C16 C17 C18 178.05(10) . 6_554
C17 C16 C18 C17 -1.67(14) . 6_554
C15 C16 C18 C17 -179.69(10) . 6_554
C17 C16 C18 O5 179.34(10) . .
C15 C16 C18 O5 1.32(15) . .
C6 C7 O1 C19 9.74(18) . .
C2 C7 O1 C19 -171.21(12) . .
C3 C4 O2 C20 23.01(18) . .
C5 C4 O2 C20 -158.11(12) . .
C13 C14 O3 C21 15.16(17) . .
C9 C14 O3 C21 -165.96(12) . .
C10 C11 O4 C22 22.17(16) . .
C12 C11 O4 C22 -159.20(10) . .
C17 C18 O5 C23 6.54(16) 6_554 .
C16 C18 O5 C23 -174.51(11) . .
